data_7243718
loop_
_publ_author_name
'G\'al, G. Tam\'as'
'May, N\'ora V.'
'Trif, L\'aszl\'o'
'Mih\'aly, Judith'
'Bombicz, Petra'

_publ_section_title
;
 Solvatomorph and polymorph screening of clopamide drug and its copper(ii)
 complex crystals
;
_journal_issue 42
_journal_name_full CrystEngComm
_journal_page_first 7425
_journal_page_last 7441
_journal_paper_doi 10.1039/D1CE00995H
_journal_volume 23
_journal_year 2021
_chemical_formula_moiety 'C28 H38 Cl2 Cu N6 O6 S2, 2(C3 H8 O), 2(H2 O)'
_chemical_formula_sum 'C34 H58 Cl2 Cu N6 O10 S2'
_chemical_formula_weight 909.42
_chemical_name_common 'clopamide copper(II) diisoprophanol dihydrate'
_chemical_name_systematic
'trans-bis(4-chloro-N-(2,6-dimethylpiperidin-1-yl)-3-sulfamoylbenzamide)-copper(II) diisoprophanol solvate dihydrate'
_space_group_crystal_system triclinic
_space_group_IT_number 2
_space_group_name_Hall '-P 1'
_space_group_name_H-M_alt 'P -1'
_atom_sites_solution_hydrogens mixed
_atom_sites_solution_primary direct
_atom_sites_solution_secondary direct
_audit_creation_method SHELXL-2014/7
_audit_update_record
;
2021-07-27 deposited with the CCDC.	2021-08-30 downloaded from the CCDC.
;
_cell_angle_alpha 79.713(5)
_cell_angle_beta 87.099(4)
_cell_angle_gamma 65.629(4)
_cell_formula_units_Z 1
_cell_length_a 8.3107(14)
_cell_length_b 8.7469(14)
_cell_length_c 16.387(3)
_cell_measurement_reflns_used 24202
_cell_measurement_temperature 103(2)
_cell_measurement_theta_max 28.70
_cell_measurement_theta_min 3.01
_cell_volume 1067.3(3)
_computing_cell_refinement 'CrystalClear (Rigaku/MSC Inc., 2005)'
_computing_data_collection 'CrystalClear (Rigaku/MSC Inc., 2005)'
_computing_data_reduction 'CrystalClear (Rigaku/MSC Inc., 2005)'
_computing_molecular_graphics 'Spek, A.L. (2003). J.Appl.Cryst. 36,7-13.'
_computing_publication_material
;
MERCURY (Macrae et al., 2006); Platon (Spek, 2009)
;
_computing_structure_refinement 'SHELXL-2014/7 (Sheldrick, 2014)'
_computing_structure_solution 'SHELXL-2014/7 (Sheldrick, 2014)'
_diffrn_ambient_temperature 103(2)
_diffrn_detector_area_resol_mean 10.0000
_diffrn_measured_fraction_theta_full 0.998
_diffrn_measured_fraction_theta_max 0.999
_diffrn_measurement_device_type R-AXIS-RAPID
_diffrn_measurement_method dtprofit.ref
_diffrn_radiation_detector RX
_diffrn_radiation_monochromator Graphite
_diffrn_radiation_type MoK\a
_diffrn_radiation_wavelength 0.71073
_diffrn_reflns_av_R_equivalents 0.0884
_diffrn_reflns_av_unetI/netI 0.0430
_diffrn_reflns_Laue_measured_fraction_full 0.998
_diffrn_reflns_Laue_measured_fraction_max 0.999
_diffrn_reflns_limit_h_max 11
_diffrn_reflns_limit_h_min -11
_diffrn_reflns_limit_k_max 11
_diffrn_reflns_limit_k_min -11
_diffrn_reflns_limit_l_max 22
_diffrn_reflns_limit_l_min -22
_diffrn_reflns_number 51848
_diffrn_reflns_point_group_measured_fraction_full 0.998
_diffrn_reflns_point_group_measured_fraction_max 0.999
_diffrn_reflns_theta_full 25.242
_diffrn_reflns_theta_max 28.698
_diffrn_reflns_theta_min 3.003
_diffrn_source 'NORMAL-focus sealed tube'
_exptl_absorpt_coefficient_mu 0.794
_exptl_absorpt_correction_T_max 1.0000
_exptl_absorpt_correction_T_min 0.5771
_exptl_absorpt_correction_type numerical
_exptl_absorpt_process_details
;
 T.Higashi, Numerical Absorption Correction, NUMABS, 2002
;
_exptl_crystal_colour Brown
_exptl_crystal_density_diffrn 1.415
_exptl_crystal_density_method 'Not measured'
_exptl_crystal_description Platelet
_exptl_crystal_F_000 479
_exptl_crystal_size_max 0.5
_exptl_crystal_size_mid 0.5
_exptl_crystal_size_min 0.05
_refine_diff_density_max 0.645
_refine_diff_density_min -0.709
_refine_diff_density_rms 0.088
_refine_ls_extinction_method none
_refine_ls_goodness_of_fit_ref 1.087
_refine_ls_hydrogen_treatment mixed
_refine_ls_matrix_type full
_refine_ls_number_parameters 356
_refine_ls_number_reflns 5523
_refine_ls_number_restraints 3
_refine_ls_restrained_S_all 1.087
_refine_ls_R_factor_all 0.0816
_refine_ls_R_factor_gt 0.0690
_refine_ls_shift/su_max 0.000
_refine_ls_shift/su_mean 0.000
_refine_ls_structure_factor_coef Fsqd
_refine_ls_weighting_details 'w=1/[\s^2^(Fo^2^)+(0.0395P)^2^+2.3848P] where P=(Fo^2^+2Fc^2^)/3'
_refine_ls_weighting_scheme calc
_refine_ls_wR_factor_gt 0.1506
_refine_ls_wR_factor_ref 0.1574
_reflns_Friedel_coverage 0.000
_reflns_number_gt 4481
_reflns_number_total 5523
_reflns_threshold_expression 'I > 2\s(I)'
_cod_data_source_file d1ce00995h2.cif
_cod_data_source_block shelx_CCDC6
_cod_depositor_comments 'Adding full bibliography for 7243712--7243721.cif.'
_cod_database_code 7243718
_shelx_shelxl_version_number 2014/7
_shelx_space_group_comment
;
The symmetry employed for this shelxl refinement is uniquely defined
by the following loop, which should always be used as a source of
symmetry information in preference to the above space-group names.
They are only intended as comments.
;
_shelx_estimated_absorpt_t_min 0.692
_shelx_estimated_absorpt_t_max 0.961

loop_
_space_group_symop_operation_xyz
'x, y, z'
'-x, -y, -z'

loop_
_atom_site_label
_atom_site_type_symbol
_atom_site_fract_x
_atom_site_fract_y
_atom_site_fract_z
_atom_site_U_iso_or_equiv
_atom_site_adp_type
_atom_site_occupancy
_atom_site_site_symmetry_order
_atom_site_calc_flag
_atom_site_refinement_flags_posn
_atom_site_refinement_flags_adp
_atom_site_refinement_flags_occupancy
_atom_site_disorder_assembly
_atom_site_disorder_group
Cu1 Cu 0.5000 0.5000 0.5000 0.0498(2) Uani 1 2 d S . P C .
Cl1 Cl 0.46682(11) 0.19896(15) 0.03456(5) 0.0481(3) Uani 1 1 d . . . . .
S1 S 0.16563(10) 0.22867(11) 0.17407(5) 0.03207(19) Uani 1 1 d . . . . .
O3 O 0.4478(3) 0.4130(4) 0.41101(15) 0.0417(6) Uani 1 1 d . . . . .
O2 O 0.0550(3) 0.2769(3) 0.24302(14) 0.0388(6) Uani 1 1 d . . . . .
O1 O 0.2407(3) 0.0536(3) 0.16418(16) 0.0399(6) Uani 1 1 d . . . . .
N1 N 0.0528(4) 0.3378(4) 0.09178(18) 0.0346(6) Uani 1 1 d D . . . .
C2 C 0.3430(4) 0.2890(4) 0.18458(19) 0.0304(6) Uani 1 1 d . . . . .
C3 C 0.4732(4) 0.2721(5) 0.1250(2) 0.0362(7) Uani 1 1 d . . . . .
C1 C 0.3519(4) 0.3516(4) 0.25536(19) 0.0317(6) Uani 1 1 d . . . . .
H1 H 0.2655 0.3602 0.2966 0.038 Uiso 1 1 calc R U . . .
C5 C 0.6168(4) 0.3824(5) 0.2065(2) 0.0379(7) Uani 1 1 d . . . . .
H5 H 0.7121 0.4119 0.2146 0.045 Uiso 1 1 calc R U . . .
C4 C 0.6086(4) 0.3208(5) 0.1360(2) 0.0415(8) Uani 1 1 d . . . . .
H4 H 0.6954 0.3117 0.0949 0.050 Uiso 1 1 calc R U . . .
C7 C 0.4969(4) 0.4734(5) 0.3407(2) 0.0365(7) Uani 1 1 d . . . . .
C6 C 0.4871(4) 0.4022(4) 0.2664(2) 0.0334(7) Uani 1 1 d . . . . .
N8 N 0.5583(4) 0.5890(4) 0.3288(2) 0.0467(7) Uani 1 1 d . . . . .
N9 N 0.5813(5) 0.6354(6) 0.4087(3) 0.0643(11) Uani 1 1 d . . . . .
O8 O 0.8876(3) 0.6992(3) 0.08713(14) 0.0351(5) Uani 1 1 d . . . . .
H1O8 H 0.7868 0.7336 0.1077 0.042 Uiso 1 1 calc R U . A 1
O7 O 0.5778(3) 0.7731(4) 0.16667(17) 0.0430(6) Uani 1 1 d D . . . .
C43 C 1.1570(5) 0.7347(6) 0.0783(2) 0.0475(9) Uani 1 1 d . . . . .
H43A H 1.1167 0.8192 0.0273 0.071 Uiso 1 1 calc R U . B 1
H43B H 1.2177 0.6206 0.0641 0.071 Uiso 1 1 calc R U . B 1
H43C H 1.2385 0.7592 0.1095 0.071 Uiso 1 1 calc R U . B 1
C10A C 0.4931(12) 0.8099(9) 0.4176(4) 0.065(2) Uani 0.688(6) 1 d . . P C 1
H10A H 0.5070 0.8191 0.4766 0.079 Uiso 0.688(6) 1 calc R U P C 1
C11A C 0.5704(17) 0.9219(11) 0.3610(4) 0.098(4) Uani 0.688(6) 1 d . . P C 1
H11A H 0.5513 0.9188 0.3023 0.118 Uiso 0.688(6) 1 calc R U P C 1
H11B H 0.5079 1.0414 0.3697 0.118 Uiso 0.688(6) 1 calc R U P C 1
C12A C 0.7671(19) 0.8613(16) 0.3786(5) 0.114(5) Uani 0.688(6) 1 d . . P C 1
H12A H 0.8151 0.9300 0.3387 0.137 Uiso 0.688(6) 1 calc R U P C 1
H12B H 0.7860 0.8765 0.4352 0.137 Uiso 0.688(6) 1 calc R U P C 1
C13A C 0.8605(12) 0.6790(14) 0.3712(4) 0.088(3) Uani 0.688(6) 1 d . . P C 1
H13A H 0.9876 0.6394 0.3849 0.105 Uiso 0.688(6) 1 calc R U P C 1
H13B H 0.8496 0.6659 0.3132 0.105 Uiso 0.688(6) 1 calc R U P C 1
C14A C 0.7854(12) 0.5701(14) 0.4288(4) 0.0538(19) Uani 0.688(6) 1 d . . P C 1
H14A H 0.7985 0.5850 0.4868 0.065 Uiso 0.688(6) 1 calc R U P C 1
C15A C 0.8872(10) 0.3849(13) 0.4239(5) 0.057(2) Uani 0.688(6) 1 d . . P C 1
H15A H 1.0115 0.3500 0.4391 0.086 Uiso 0.688(6) 1 calc R U P C 1
H15B H 0.8785 0.3671 0.3672 0.086 Uiso 0.688(6) 1 calc R U P C 1
H15C H 0.8380 0.3167 0.4623 0.086 Uiso 0.688(6) 1 calc R U P C 1
C16A C 0.3021(16) 0.8622(12) 0.3989(6) 0.091(4) Uani 0.688(6) 1 d . . P C 1
H16A H 0.2579 0.7897 0.4374 0.137 Uiso 0.688(6) 1 calc R U P C 1
H16B H 0.2872 0.8499 0.3418 0.137 Uiso 0.688(6) 1 calc R U P C 1
H16C H 0.2356 0.9814 0.4052 0.137 Uiso 0.688(6) 1 calc R U P C 1
C41A C 0.9995(7) 0.7427(9) 0.1307(4) 0.0355(12) Uani 0.688(6) 1 d . . P C 1
H41A H 1.0418 0.6590 0.1835 0.043 Uiso 0.688(6) 1 calc R U P C 1
C42A C 0.9036(8) 0.9166(8) 0.1507(4) 0.0451(14) Uani 0.688(6) 1 d . . P C 1
H42A H 0.8003 0.9214 0.1836 0.068 Uiso 0.688(6) 1 calc R U P C 1
H42B H 0.8648 0.9997 0.0992 0.068 Uiso 0.688(6) 1 calc R U P C 1
H42C H 0.9823 0.9435 0.1826 0.068 Uiso 0.688(6) 1 calc R U P C 1
C10B C 0.4236(18) 0.8531(16) 0.3696(9) 0.039(3) Uani 0.312(6) 1 d . . P C 2
H10B H 0.4520 0.8878 0.3111 0.047 Uiso 0.312(6) 1 calc R U P C 2
C11B C 0.4489(17) 0.9654(16) 0.4235(7) 0.042(3) Uani 0.312(6) 1 d . . P C 2
H11C H 0.3605 1.0840 0.4070 0.050 Uiso 0.312(6) 1 calc R U P C 2
H11D H 0.4296 0.9259 0.4821 0.050 Uiso 0.312(6) 1 calc R U P C 2
C12B C 0.631(2) 0.9609(19) 0.4153(10) 0.056(4) Uani 0.312(6) 1 d . . P C 2
H12C H 0.6472 1.0327 0.4518 0.068 Uiso 0.312(6) 1 calc R U P C 2
H12D H 0.6503 1.0047 0.3573 0.068 Uiso 0.312(6) 1 calc R U P C 2
C13B C 0.7620(16) 0.7758(17) 0.4406(7) 0.044(3) Uani 0.312(6) 1 d . . P C 2
H13C H 0.7456 0.7361 0.4996 0.053 Uiso 0.312(6) 1 calc R U P C 2
H13D H 0.8839 0.7689 0.4351 0.053 Uiso 0.312(6) 1 calc R U P C 2
C14B C 0.7386(15) 0.6591(17) 0.3877(9) 0.038(3) Uani 0.312(6) 1 d . . P C 2
H14B H 0.7447 0.6986 0.3270 0.045 Uiso 0.312(6) 1 calc R U P C 2
C15B C 0.856(2) 0.477(2) 0.4145(10) 0.038(3) Uani 0.312(6) 1 d . . P C 2
H15D H 0.8320 0.4084 0.3794 0.057 Uiso 0.312(6) 1 calc R U P C 2
H15E H 0.8335 0.4407 0.4724 0.057 Uiso 0.312(6) 1 calc R U P C 2
H15F H 0.9794 0.4613 0.4092 0.057 Uiso 0.312(6) 1 calc R U P C 2
C16B C 0.2359(19) 0.8692(19) 0.3722(9) 0.043(3) Uani 0.312(6) 1 d . . P C 2
H16D H 0.1561 0.9861 0.3487 0.065 Uiso 0.312(6) 1 calc R U P C 2
H16E H 0.2051 0.8417 0.4298 0.065 Uiso 0.312(6) 1 calc R U P C 2
H16F H 0.2243 0.7901 0.3398 0.065 Uiso 0.312(6) 1 calc R U P C 2
C41B C 0.9578(16) 0.8292(17) 0.1033(8) 0.031(2) Uani 0.312(6) 1 d . . P C 2
H41B H 0.8956 0.9443 0.0686 0.038 Uiso 0.312(6) 1 calc R U P C 2
C42B C 0.950(2) 0.834(2) 0.1968(8) 0.046(3) Uani 0.312(6) 1 d . . P C 2
H42D H 1.0184 0.7192 0.2275 0.069 Uiso 0.312(6) 1 calc R U P C 2
H42E H 0.8271 0.8739 0.2140 0.069 Uiso 0.312(6) 1 calc R U P C 2
H42F H 1.0006 0.9115 0.2085 0.069 Uiso 0.312(6) 1 calc R U P C 2
H1O7 H 0.579(5) 0.722(4) 0.2155(11) 0.041(11) Uiso 1 1 d D . . . .
H2O7 H 0.485(6) 0.861(5) 0.160(2) 0.062(15) Uiso 1 1 d D . . . .
H1NB H 0.103(5) 0.304(5) 0.0439(15) 0.054(12) Uiso 1 1 d D . . . .
H1NA H 0.006(6) 0.434(6) 0.093(3) 0.046(13) Uiso 1 1 d . . . . .

loop_
_atom_site_aniso_label
_atom_site_aniso_U_11
_atom_site_aniso_U_22
_atom_site_aniso_U_33
_atom_site_aniso_U_23
_atom_site_aniso_U_13
_atom_site_aniso_U_12
Cu1 0.0381(4) 0.0844(6) 0.0469(4) -0.0355(4) 0.0114(3) -0.0364(4)
Cl1 0.0333(4) 0.0849(7) 0.0378(4) -0.0280(5) 0.0105(3) -0.0300(5)
S1 0.0225(3) 0.0425(4) 0.0325(4) -0.0065(3) 0.0017(3) -0.0147(3)
O3 0.0425(14) 0.0630(17) 0.0341(12) -0.0189(11) 0.0091(10) -0.0329(13)
O2 0.0267(11) 0.0586(16) 0.0359(12) -0.0112(11) 0.0069(9) -0.0217(11)
O1 0.0321(12) 0.0374(13) 0.0503(15) -0.0082(11) 0.0007(10) -0.0142(10)
N1 0.0253(13) 0.0433(18) 0.0344(15) -0.0067(13) -0.0018(11) -0.0131(13)
C2 0.0181(13) 0.0406(17) 0.0314(15) -0.0058(13) 0.0011(11) -0.0113(12)
C3 0.0276(15) 0.053(2) 0.0293(15) -0.0147(14) 0.0053(12) -0.0155(15)
C1 0.0239(14) 0.0372(17) 0.0304(15) -0.0054(13) 0.0021(11) -0.0094(12)
C5 0.0252(15) 0.051(2) 0.0406(18) -0.0129(15) 0.0027(13) -0.0170(15)
C4 0.0277(16) 0.063(2) 0.0397(18) -0.0176(17) 0.0090(13) -0.0217(16)
C7 0.0273(15) 0.0423(19) 0.0399(18) -0.0105(14) 0.0037(13) -0.0132(14)
C6 0.0243(14) 0.0427(18) 0.0333(16) -0.0086(13) 0.0003(12) -0.0130(13)
N8 0.0476(18) 0.0516(19) 0.0487(18) -0.0129(15) 0.0082(14) -0.0271(16)
N9 0.069(2) 0.085(3) 0.074(3) -0.049(2) 0.028(2) -0.056(2)
O8 0.0242(11) 0.0460(14) 0.0363(12) -0.0110(10) 0.0037(9) -0.0143(10)
O7 0.0317(13) 0.0500(16) 0.0409(14) -0.0039(12) 0.0079(10) -0.0129(12)
C43 0.0344(18) 0.071(3) 0.047(2) -0.0157(19) 0.0105(15) -0.0297(19)
C10A 0.109(6) 0.054(4) 0.034(3) -0.003(3) -0.021(4) -0.034(4)
C11A 0.212(12) 0.069(5) 0.035(3) 0.004(3) -0.028(5) -0.080(7)
C12A 0.226(14) 0.160(10) 0.039(4) 0.006(5) -0.015(6) -0.168(11)
C13A 0.116(7) 0.167(9) 0.038(3) -0.002(4) -0.001(4) -0.122(7)
C14A 0.058(5) 0.085(6) 0.040(4) -0.001(4) -0.002(3) -0.055(5)
C15A 0.032(3) 0.089(6) 0.042(4) -0.003(4) 0.001(3) -0.020(4)
C16A 0.114(10) 0.051(5) 0.070(6) -0.025(4) -0.042(6) 0.015(6)
C41A 0.029(2) 0.043(3) 0.037(3) -0.008(2) 0.003(2) -0.016(2)
C42A 0.040(3) 0.047(3) 0.054(4) -0.015(3) 0.012(3) -0.023(3)
C10B 0.039(7) 0.037(6) 0.042(7) -0.011(5) 0.006(6) -0.016(5)
C11B 0.061(8) 0.045(7) 0.033(6) -0.012(5) 0.010(5) -0.035(6)
C12B 0.071(10) 0.057(9) 0.058(9) -0.012(7) 0.011(7) -0.043(8)
C13B 0.047(7) 0.070(9) 0.034(6) -0.012(5) 0.001(5) -0.042(7)
C14B 0.029(5) 0.044(7) 0.039(7) -0.007(6) -0.002(5) -0.013(5)
C15B 0.026(7) 0.045(9) 0.037(7) -0.001(7) -0.023(5) -0.008(7)
C16B 0.039(7) 0.040(7) 0.036(7) 0.004(6) 0.000(5) -0.006(6)
C41B 0.035(6) 0.027(6) 0.035(6) 0.001(5) -0.001(5) -0.018(5)
C42B 0.060(8) 0.063(9) 0.034(6) -0.018(6) 0.012(6) -0.040(7)

loop_
_atom_type_symbol
_atom_type_description
_atom_type_scat_dispersion_real
_atom_type_scat_dispersion_imag
_atom_type_scat_source
C C 0.0033 0.0016 'International Tables Vol C Tables 4.2.6.8 and 6.1.1.4'
H H 0.0000 0.0000 'International Tables Vol C Tables 4.2.6.8 and 6.1.1.4'
Cl Cl 0.1484 0.1585 'International Tables Vol C Tables 4.2.6.8 and 6.1.1.4'
Cu Cu 0.3201 1.2651 'International Tables Vol C Tables 4.2.6.8 and 6.1.1.4'
N N 0.0061 0.0033 'International Tables Vol C Tables 4.2.6.8 and 6.1.1.4'
O O 0.0106 0.0060 'International Tables Vol C Tables 4.2.6.8 and 6.1.1.4'
S S 0.1246 0.1234 'International Tables Vol C Tables 4.2.6.8 and 6.1.1.4'

loop_
_geom_angle_atom_site_label_1
_geom_angle_atom_site_label_2
_geom_angle_atom_site_label_3
_geom_angle
_geom_angle_site_symmetry_1
_geom_angle_site_symmetry_3
_geom_angle_publ_flag
O3 Cu1 O3 180.0 2_666 . ?
O3 Cu1 N9 83.38(12) 2_666 2_666 ?
O3 Cu1 N9 96.62(12) . 2_666 ?
O3 Cu1 N9 96.62(12) 2_666 . ?
O3 Cu1 N9 83.38(12) . . ?
N9 Cu1 N9 180.0 2_666 . ?
O2 S1 O1 118.95(16) . . ?
O2 S1 N1 107.46(16) . . ?
O1 S1 N1 107.44(17) . . ?
O2 S1 C2 105.61(14) . . ?
O1 S1 C2 107.81(15) . . ?
N1 S1 C2 109.33(15) . . ?
C7 O3 Cu1 111.2(2) . . ?
C1 C2 C3 119.7(3) . . ?
C1 C2 S1 118.0(2) . . ?
C3 C2 S1 122.3(2) . . ?
C4 C3 C2 120.2(3) . . ?
C4 C3 Cl1 118.0(2) . . ?
C2 C3 Cl1 121.8(3) . . ?
C2 C1 C6 120.4(3) . . ?
C4 C5 C6 121.0(3) . . ?
C5 C4 C3 119.8(3) . . ?
N8 C7 O3 126.1(3) . . ?
N8 C7 C6 115.6(3) . . ?
O3 C7 C6 118.3(3) . . ?
C1 C6 C5 118.9(3) . . ?
C1 C6 C7 121.4(3) . . ?
C5 C6 C7 119.8(3) . . ?
C7 N8 N9 110.6(3) . . ?
C14B N9 N8 96.1(6) . . ?
C10A N9 N8 117.9(5) . . ?
C10A N9 C14A 109.5(5) . . ?
N8 N9 C14A 109.1(4) . . ?
C14B N9 C10B 97.6(7) . . ?
N8 N9 C10B 88.3(5) . . ?
C14B N9 Cu1 137.4(7) . . ?
C10A N9 Cu1 107.2(4) . . ?
N8 N9 Cu1 108.5(2) . . ?
C14A N9 Cu1 103.7(4) . . ?
C10B N9 Cu1 116.8(4) . . ?
N9 C10A C16A 106.6(6) . . ?
N9 C10A C11A 111.6(7) . . ?
C16A C10A C11A 112.4(8) . . ?
C12A C11A C10A 111.4(7) . . ?
C13A C12A C11A 109.8(6) . . ?
C12A C13A C14A 111.4(8) . . ?
C15A C14A C13A 110.8(7) . . ?
C15A C14A N9 112.9(6) . . ?
C13A C14A N9 109.6(7) . . ?
O8 C41A C42A 110.5(5) . . ?
O8 C41A C43 109.1(4) . . ?
C42A C41A C43 110.0(5) . . ?
C16B C10B C11B 110.8(11) . . ?
C16B C10B N9 112.0(9) . . ?
C11B C10B N9 106.5(10) . . ?
C12B C11B C10B 110.9(11) . . ?
C11B C12B C13B 107.4(10) . . ?
C12B C13B C14B 112.1(11) . . ?
N9 C14B C15B 93.9(10) . . ?
N9 C14B C13B 110.5(9) . . ?
C15B C14B C13B 113.3(12) . . ?
C42B C41B O8 108.5(9) . . ?
C42B C41B C43 109.6(10) . . ?
O8 C41B C43 99.0(7) . . ?

loop_
_geom_bond_atom_site_label_1
_geom_bond_atom_site_label_2
_geom_bond_distance
_geom_bond_site_symmetry_2
_geom_bond_publ_flag
Cu1 O3 1.904(2) 2_666 ?
Cu1 O3 1.904(2) . ?
Cu1 N9 2.006(4) 2_666 ?
Cu1 N9 2.006(4) . ?
Cl1 C3 1.727(3) . ?
S1 O2 1.430(2) . ?
S1 O1 1.432(3) . ?
S1 N1 1.594(3) . ?
S1 C2 1.784(3) . ?
O3 C7 1.299(4) . ?
C2 C1 1.385(4) . ?
C2 C3 1.400(4) . ?
C3 C4 1.387(5) . ?
C1 C6 1.397(4) . ?
C5 C4 1.375(5) . ?
C5 C6 1.399(4) . ?
C7 N8 1.291(5) . ?
C7 C6 1.482(5) . ?
N8 N9 1.483(5) . ?
N9 C14B 1.422(12) . ?
N9 C10A 1.426(8) . ?
N9 C14A 1.581(9) . ?
N9 C10B 1.828(14) . ?
O8 C41A 1.406(6) . ?
O8 C41B 1.542(11) . ?
C43 C41A 1.512(6) . ?
C43 C41B 1.585(12) . ?
C10A C16A 1.491(14) . ?
C10A C11A 1.539(11) . ?
C11A C12A 1.521(16) . ?
C12A C13A 1.482(15) . ?
C13A C14A 1.516(9) . ?
C14A C15A 1.501(12) . ?
C41A C42A 1.486(8) . ?
C10B C16B 1.507(19) . ?
C10B C11B 1.513(16) . ?
C11B C12B 1.500(19) . ?
C12B C13B 1.53(2) . ?
C13B C14B 1.527(16) . ?
C14B C15B 1.480(18) . ?
C41B C42B 1.537(17) . ?

loop_
_geom_torsion_atom_site_label_1
_geom_torsion_atom_site_label_2
_geom_torsion_atom_site_label_3
_geom_torsion_atom_site_label_4
_geom_torsion
_geom_torsion_site_symmetry_1
_geom_torsion_site_symmetry_2
_geom_torsion_site_symmetry_3
_geom_torsion_site_symmetry_4
_geom_torsion_publ_flag
O2 S1 C2 C1 5.5(3) . . . . ?
O1 S1 C2 C1 -122.6(3) . . . . ?
N1 S1 C2 C1 120.9(3) . . . . ?
O2 S1 C2 C3 -175.7(3) . . . . ?
O1 S1 C2 C3 56.2(3) . . . . ?
N1 S1 C2 C3 -60.3(3) . . . . ?
C1 C2 C3 C4 -1.2(5) . . . . ?
S1 C2 C3 C4 180.0(3) . . . . ?
C1 C2 C3 Cl1 -178.6(3) . . . . ?
S1 C2 C3 Cl1 2.6(4) . . . . ?
C3 C2 C1 C6 1.8(5) . . . . ?
S1 C2 C1 C6 -179.4(3) . . . . ?
C6 C5 C4 C3 -2.2(6) . . . . ?
C2 C3 C4 C5 1.4(6) . . . . ?
Cl1 C3 C4 C5 178.9(3) . . . . ?
Cu1 O3 C7 N8 -6.1(5) . . . . ?
Cu1 O3 C7 C6 172.3(2) . . . . ?
C2 C1 C6 C5 -2.4(5) . . . . ?
C2 C1 C6 C7 178.5(3) . . . . ?
C4 C5 C6 C1 2.7(5) . . . . ?
C4 C5 C6 C7 -178.3(3) . . . . ?
N8 C7 C6 C1 -146.1(3) . . . . ?
O3 C7 C6 C1 35.3(5) . . . . ?
N8 C7 C6 C5 34.9(5) . . . . ?
O3 C7 C6 C5 -143.7(3) . . . . ?
O3 C7 N8 N9 5.1(5) . . . . ?
C6 C7 N8 N9 -173.4(3) . . . . ?
C7 N8 N9 C14B 143.4(6) . . . . ?
C7 N8 N9 C10A -123.4(5) . . . . ?
C7 N8 N9 C14A 111.0(5) . . . . ?
C7 N8 N9 C10B -119.1(5) . . . . ?
C7 N8 N9 Cu1 -1.4(4) . . . . ?
N8 N9 C10A C16A 55.2(7) . . . . ?
C14A N9 C10A C16A -179.3(6) . . . . ?
Cu1 N9 C10A C16A -67.4(7) . . . . ?
N8 N9 C10A C11A -67.8(7) . . . . ?
C14A N9 C10A C11A 57.6(7) . . . . ?
Cu1 N9 C10A C11A 169.5(5) . . . . ?
N9 C10A C11A C12A -57.8(8) . . . . ?
C16A C10A C11A C12A -177.5(7) . . . . ?
C10A C11A C12A C13A 55.2(9) . . . . ?
C11A C12A C13A C14A -56.9(8) . . . . ?
C12A C13A C14A C15A -177.1(7) . . . . ?
C12A C13A C14A N9 57.7(8) . . . . ?
C10A N9 C14A C15A 177.8(5) . . . . ?
N8 N9 C14A C15A -51.8(6) . . . . ?
Cu1 N9 C14A C15A 63.7(6) . . . . ?
C10A N9 C14A C13A -58.1(7) . . . . ?
N8 N9 C14A C13A 72.3(7) . . . . ?
Cu1 N9 C14A C13A -172.3(5) . . . . ?
C14B N9 C10B C16B 172.6(10) . . . . ?
N8 N9 C10B C16B 76.7(9) . . . . ?
Cu1 N9 C10B C16B -33.2(11) . . . . ?
C14B N9 C10B C11B -66.1(10) . . . . ?
N8 N9 C10B C11B -162.0(8) . . . . ?
Cu1 N9 C10B C11B 88.0(8) . . . . ?
C16B C10B C11B C12B -175.2(11) . . . . ?
N9 C10B C11B C12B 62.8(12) . . . . ?
C10B C11B C12B C13B -58.6(14) . . . . ?
C11B C12B C13B C14B 58.1(14) . . . . ?
N8 N9 C14B C15B -86.4(9) . . . . ?
C10B N9 C14B C15B -175.5(9) . . . . ?
Cu1 N9 C14B C15B 39.7(12) . . . . ?
N8 N9 C14B C13B 156.9(9) . . . . ?
C10B N9 C14B C13B 67.9(11) . . . . ?
Cu1 N9 C14B C13B -77.0(12) . . . . ?
C12B C13B C14B N9 -72.3(13) . . . . ?
C12B C13B C14B C15B -176.2(12) . . . . ?
